data_4347100
loop_
_publ_author_name
'Penney, Alexander A.'
'Sizov, Vladimir V.'
'Grachova, Elena V.'
'Krupenya, Dmitry V.'
'Gurzhiy, Vladislav V.'
'Starova, Galina L.'
'Tunik, Sergey P.'

_publ_section_title
;
 Aurophilicity in Action: Fine-Tuning the Gold(I)-Gold(I) Distance in the
 Excited State To Modulate the Emission in a Series of Dinuclear
 Homoleptic Gold(I)-NHC Complexes.
;
_journal_issue 10
_journal_name_full 'Inorganic chemistry'
_journal_page_first 4720
_journal_page_last 4732
_journal_paper_doi 10.1021/acs.inorgchem.5b02722
_journal_volume 55
_journal_year 2016
_chemical_formula_moiety 'C62 H56 Au2 N8, 2(F6 P), 2.5(C3 H6 O)'
_chemical_formula_sum 'C70.5 H71 Au2 F12 N8 O2.5 P2'
_chemical_formula_weight 1754.22
_space_group_crystal_system monoclinic
_space_group_IT_number 15
_space_group_name_Hall '-C 2yc'
_space_group_name_H-M_alt 'C 1 2/c 1'
_atom_sites_solution_hydrogens geom
_audit_creation_date 2015-05-13
_audit_creation_method
;
Olex2 1.2
(compiled 2015.01.26 svn.r3150 for OlexSys, GUI svn.r4998)
;
_cell_angle_alpha 90
_cell_angle_beta 96.140(3)
_cell_angle_gamma 90
_cell_formula_units_Z 4
_cell_length_a 27.0470(10)
_cell_length_b 12.4775(3)
_cell_length_c 20.7383(5)
_cell_measurement_reflns_used 5177
_cell_measurement_temperature 100(2)
_cell_measurement_theta_max 28.9240
_cell_measurement_theta_min 2.8850
_cell_volume 6958.6(4)
_computing_cell_refinement
;
CrysAlisPro, Agilent Technologies,
Version 1.171.36.32 (release 02-08-2013 CrysAlis171 .NET)
(compiled Aug  2 2013,16:46:58)
;
_computing_data_collection
;
CrysAlisPro, Agilent Technologies,
Version 1.171.36.32 (release 02-08-2013 CrysAlis171 .NET)
(compiled Aug  2 2013,16:46:58)
;
_computing_data_reduction
;
CrysAlisPro, Agilent Technologies,
Version 1.171.36.32 (release 02-08-2013 CrysAlis171 .NET)
(compiled Aug  2 2013,16:46:58)
;
_computing_molecular_graphics 'Olex2 (Dolomanov et al., 2009)'
_computing_publication_material 'Olex2 (Dolomanov et al., 2009)'
_computing_structure_refinement 'ShelXL (Sheldrick, 2008)'
_computing_structure_solution 'ShelXS (Sheldrick, 2008)'
_diffrn_ambient_temperature 100(2)
_diffrn_measured_fraction_theta_full 0.998
_diffrn_measured_fraction_theta_max 0.986
_diffrn_measurement_details
;
#__ type_ start__ end____ width___ exp.time_
  1 omega  -22.00   26.00   1.0000   45.0000
omega____ theta____ kappa____ phi______ frames
    -      -17.8777   57.0000  120.0000 48

#__ type_ start__ end____ width___ exp.time_
  2 omega   35.00   61.00   1.0000   45.0000
omega____ theta____ kappa____ phi______ frames
    -       18.8152  178.0000  150.0000 26

#__ type_ start__ end____ width___ exp.time_
  3 omega  -23.00   52.00   1.0000   45.0000
omega____ theta____ kappa____ phi______ frames
    -       18.8152  -99.0000 -150.0000 75

#__ type_ start__ end____ width___ exp.time_
  4 omega   32.00   84.00   1.0000   45.0000
omega____ theta____ kappa____ phi______ frames
    -       18.8152 -178.0000  120.0000 52

#__ type_ start__ end____ width___ exp.time_
  5 omega  -21.00   38.00   1.0000   45.0000
omega____ theta____ kappa____ phi______ frames
    -       18.8152  -77.0000  -90.0000 59
;
_diffrn_measurement_device_type 'Xcalibur, Eos'
_diffrn_measurement_method '\w scans'
_diffrn_orient_matrix_UB_11 0.0041354000
_diffrn_orient_matrix_UB_12 -0.0547702000
_diffrn_orient_matrix_UB_13 -0.0069262000
_diffrn_orient_matrix_UB_21 0.0245405000
_diffrn_orient_matrix_UB_22 0.0039870000
_diffrn_orient_matrix_UB_23 0.0157835000
_diffrn_orient_matrix_UB_31 -0.0088004000
_diffrn_orient_matrix_UB_32 -0.0147264000
_diffrn_orient_matrix_UB_33 0.0297329000
_diffrn_radiation_monochromator graphite
_diffrn_radiation_type MoK\a
_diffrn_radiation_wavelength 0.71073
_diffrn_reflns_av_R_equivalents 0.0337
_diffrn_reflns_av_unetI/netI 0.0616
_diffrn_reflns_Laue_measured_fraction_full 0.998
_diffrn_reflns_Laue_measured_fraction_max 0.986
_diffrn_reflns_limit_h_max 31
_diffrn_reflns_limit_h_min -33
_diffrn_reflns_limit_k_max 15
_diffrn_reflns_limit_k_min -15
_diffrn_reflns_limit_l_max 26
_diffrn_reflns_limit_l_min -16
_diffrn_reflns_number 17347
_diffrn_reflns_point_group_measured_fraction_full 0.998
_diffrn_reflns_point_group_measured_fraction_max 0.986
_diffrn_reflns_theta_full 26.000
_diffrn_reflns_theta_max 26.997
_diffrn_reflns_theta_min 2.612
_exptl_absorpt_coefficient_mu 4.342
_exptl_absorpt_correction_T_max 1.00000
_exptl_absorpt_correction_T_min 0.87363
_exptl_absorpt_correction_type multi-scan
_exptl_absorpt_process_details
;
CrysAlisPro, Agilent Technologies,
Version 1.171.36.32 (release 02-08-2013 CrysAlis171 .NET)
(compiled Aug  2 2013,16:46:58)
Empirical absorption correction using spherical harmonics,
 implemented in SCALE3 ABSPACK scaling algorithm.
;
_exptl_crystal_colour 'translucent colorless'
_exptl_crystal_density_diffrn 1.647
_exptl_crystal_density_method 'not measured'
_exptl_crystal_description prism
_exptl_crystal_F_000 3464
_exptl_crystal_size_max 0.22
_exptl_crystal_size_mid 0.17
_exptl_crystal_size_min 0.12
_refine_diff_density_max 1.368
_refine_diff_density_min -2.709
_refine_diff_density_rms 0.127
_refine_ls_extinction_method none
_refine_ls_goodness_of_fit_ref 1.050
_refine_ls_hydrogen_treatment constr
_refine_ls_matrix_type full
_refine_ls_number_parameters 453
_refine_ls_number_reflns 7473
_refine_ls_number_restraints 4
_refine_ls_restrained_S_all 1.050
_refine_ls_R_factor_all 0.0701
_refine_ls_R_factor_gt 0.0412
_refine_ls_shift/su_max 0.000
_refine_ls_shift/su_mean 0.000
_refine_ls_structure_factor_coef Fsqd
_refine_ls_weighting_details 'w=1/[\s^2^(Fo^2^)+(0.0176P)^2^+32.5344P] where P=(Fo^2^+2Fc^2^)/3'
_refine_ls_weighting_scheme calc
_refine_ls_wR_factor_gt 0.0709
_refine_ls_wR_factor_ref 0.0838
_reflns_Friedel_coverage 0.000
_reflns_number_gt 5398
_reflns_number_total 7473
_cod_data_source_file ic5b02722_si_002.cif
_cod_data_source_block Compound_9
_cod_original_cell_volume 6958.6(3)
_cod_original_formula_sum 'C70.50 H71 Au2 F12 N8 O2.50 P2'
_cod_database_code 4347100
_shelxl_version_number 2013-4
_shelx_space_group_comment
;
The symmetry employed for this shelxl refinement is uniquely defined
by the following loop, which should always be used as a source of
symmetry information in preference to the above space-group names.
They are only intended as comments.
;
_olex2_refinement_description
;
1. Fixed Uiso
 At 1.2 times of:
  All C(H) groups, All C(H,H) groups
 At 1.5 times of:
  All C(H,H,H) groups
2. Restrained distances
 C36-C35 = C32D-C34D = C33D-C32D
 1.45 with sigma of 0.02
 O1D-C32D
 1.25 with sigma of 0.02
3. Uiso/Uaniso restraints and constraints
Uanis(C23) = Uanis(C22) = Uanis(C21) = Uanis(C20)
Uanis(C33D) = Uanis(C32D) = Uanis(O1D) = Uanis(C34D)
Uanis(O1) = Uanis(O1D)
Uanis(C36) = Uanis(C35)
4. Others
 Fixed Sof: C35(0.5) C36(0.5) H36A(0.5) H36B(0.5) H36C(0.5) C34D(0.5)
 H34A(0.5) H34B(0.5) H34C(0.5) O1D(0.5) C32D(0.5) C33D(0.5) H33A(0.5) H33B(0.5)
 H33C(0.5) C34(0.5) H34D(0.5) H34E(0.5) H34F(0.5) C33(0.5) H33D(0.5) H33E(0.5)
 H33F(0.5) C32(0.5) O1(0.5) O2(0.5) C37(0.5)
5.a Secondary CH2 refined with riding coordinates:
 C8(H8A,H8B), C15(H15A,H15B), C16(H16A,H16B), C25(H25A,H25B), C17(H17A,H17B)
5.b Aromatic/amide H refined with riding coordinates:
 C10(H10), C3(H3), C14(H14), C13(H13), C6(H6), C12(H12), C5(H5), C11(H11),
 C31(H31), C28(H28), C27(H27), C29(H29), C30(H30), C4(H4), C20(H20), C21(H21),
 C23(H23), C22(H22)
5.c Idealised Me refined as rotating group:
 C36(H36A,H36B,H36C), C34D(H34A,H34B,H34C), C33D(H33A,H33B,H33C), C34(H34D,
 H34E,H34F), C33(H33D,H33E,H33F)
;

loop_
_space_group_symop_operation_xyz
'x, y, z'
'-x, y, -z+1/2'
'x+1/2, y+1/2, z'
'-x+1/2, y+1/2, -z+1/2'
'-x, -y, -z'
'x, -y, z-1/2'
'-x+1/2, -y+1/2, -z'
'x+1/2, -y+1/2, z-1/2'

loop_
_atom_site_label
_atom_site_type_symbol
_atom_site_fract_x
_atom_site_fract_y
_atom_site_fract_z
_atom_site_U_iso_or_equiv
_atom_site_adp_type
_atom_site_occupancy
_atom_site_site_symmetry_order
_atom_site_calc_flag
_atom_site_refinement_flags_posn
_atom_site_refinement_flags_occupancy
_atom_site_disorder_assembly
_atom_site_disorder_group
Au1 Au 0.55388(2) 1.02083(2) 0.72546(2) 0.03570(8) Uani 1 1 d . . . .
N1 N 0.48708(18) 0.9041(3) 0.62205(19) 0.0323(11) Uani 1 1 d . . . .
N2 N 0.48747(19) 1.0749(4) 0.6025(2) 0.0381(12) Uani 1 1 d . . . .
N3 N 0.6360(2) 0.9704(4) 0.8317(2) 0.0446(13) Uani 1 1 d . . . .
N4 N 0.6104(2) 1.1336(4) 0.8407(2) 0.0512(15) Uani 1 1 d . . . .
C1 C 0.5066(2) 0.9980(4) 0.6445(2) 0.0343(14) Uani 1 1 d . . . .
C2 C 0.4553(2) 0.9192(4) 0.5652(2) 0.0356(14) Uani 1 1 d . . . .
C3 C 0.4260(2) 0.8493(5) 0.5257(3) 0.0447(16) Uani 1 1 d . . . .
H3 H 0.4247 0.7764 0.5348 0.054 Uiso 1 1 calc R . . .
C4 C 0.3987(3) 0.8939(6) 0.4719(3) 0.0571(19) Uani 1 1 d . . . .
H4 H 0.3783 0.8498 0.4444 0.069 Uiso 1 1 calc R . . .
C5 C 0.4010(3) 1.0034(5) 0.4579(3) 0.0542(19) Uani 1 1 d . . . .
H5 H 0.3828 1.0299 0.4208 0.065 Uiso 1 1 calc R . . .
C6 C 0.4293(2) 1.0723(5) 0.4975(3) 0.0453(16) Uani 1 1 d . . . .
H6 H 0.4305 1.1451 0.4883 0.054 Uiso 1 1 calc R . . .
C7 C 0.4561(2) 1.0289(5) 0.5522(2) 0.0381(14) Uani 1 1 d . . . .
C8 C 0.4982(2) 0.7987(4) 0.6515(2) 0.0335(14) Uani 1 1 d . . . .
H8A H 0.4679 0.7565 0.6484 0.040 Uiso 1 1 calc R . . .
H8B H 0.5095 0.8082 0.6971 0.040 Uiso 1 1 calc R . . .
C9 C 0.5373(2) 0.7381(4) 0.6196(2) 0.0328(13) Uani 1 1 d . . . .
C10 C 0.5876(2) 0.7601(5) 0.6352(2) 0.0381(14) Uani 1 1 d . . . .
H10 H 0.5975 0.8120 0.6661 0.046 Uiso 1 1 calc R . . .
C11 C 0.6228(3) 0.7051(5) 0.6050(3) 0.0455(16) Uani 1 1 d . . . .
H11 H 0.6564 0.7200 0.6159 0.055 Uiso 1 1 calc R . . .
C12 C 0.6088(3) 0.6282(5) 0.5588(3) 0.0488(18) Uani 1 1 d . . . .
H12 H 0.6328 0.5924 0.5380 0.059 Uiso 1 1 calc R . . .
C13 C 0.5593(3) 0.6049(5) 0.5438(3) 0.0452(16) Uani 1 1 d . . . .
H13 H 0.5499 0.5526 0.5129 0.054 Uiso 1 1 calc R . . .
C14 C 0.5231(2) 0.6583(4) 0.5739(2) 0.0377(14) Uani 1 1 d . . . .
H14 H 0.4897 0.6412 0.5639 0.045 Uiso 1 1 calc R . . .
C15 C 0.4966(3) 1.1903(4) 0.6111(3) 0.0517(19) Uani 1 1 d . . . .
H15A H 0.5133 1.2161 0.5750 0.062 Uiso 1 1 calc R . . .
H15B H 0.5190 1.2008 0.6503 0.062 Uiso 1 1 calc R . . .
C16 C 0.4506(3) 1.2582(5) 0.6156(3) 0.062(2) Uani 1 1 d . . . .
H16A H 0.4298 1.2525 0.5747 0.075 Uiso 1 1 calc R . . .
H16B H 0.4610 1.3324 0.6206 0.075 Uiso 1 1 calc R . . .
C17 C 0.4187(3) 1.2312(5) 0.6702(3) 0.068(2) Uani 1 1 d . . . .
H17A H 0.4403 1.2240 0.7105 0.081 Uiso 1 1 calc R . . .
H17B H 0.3963 1.2905 0.6753 0.081 Uiso 1 1 calc R . . .
C18 C 0.6032(3) 1.0419(5) 0.8049(3) 0.0457(17) Uani 1 1 d . . . .
C19 C 0.6649(3) 1.0139(9) 0.8846(4) 0.0887(15) Uani 1 1 d . . . .
C20 C 0.7028(3) 0.9701(8) 0.9279(3) 0.0887(15) Uani 1 1 d . . . .
H20 H 0.7135 0.8998 0.9241 0.106 Uiso 1 1 calc R . . .
C21 C 0.7235(3) 1.0378(8) 0.9770(4) 0.0887(15) Uani 1 1 d . . . .
H21 H 0.7484 1.0119 1.0074 0.106 Uiso 1 1 calc R . . .
C22 C 0.7077(3) 1.1421(8) 0.9814(4) 0.0887(15) Uani 1 1 d . . . .
H22 H 0.7228 1.1846 1.0147 0.106 Uiso 1 1 calc R . . .
C23 C 0.6712(3) 1.1864(8) 0.9396(3) 0.0887(15) Uani 1 1 d . . . .
H23 H 0.6612 1.2572 0.9434 0.106 Uiso 1 1 calc R . . .
C24 C 0.6494(3) 1.1187(7) 0.8902(3) 0.067(2) Uani 1 1 d . . . .
C25 C 0.6430(2) 0.8631(5) 0.8060(3) 0.0438(16) Uani 1 1 d . . . .
H25A H 0.6119 0.8393 0.7827 0.053 Uiso 1 1 calc R . . .
H25B H 0.6511 0.8142 0.8420 0.053 Uiso 1 1 calc R . . .
C26 C 0.6834(2) 0.8574(5) 0.7612(3) 0.0451(16) Uani 1 1 d . . . .
C27 C 0.6952(2) 0.9441(6) 0.7232(3) 0.0498(17) Uani 1 1 d . . . .
H27 H 0.6781 1.0084 0.7256 0.060 Uiso 1 1 calc R . . .
C28 C 0.7323(3) 0.9354(7) 0.6819(3) 0.063(2) Uani 1 1 d . . . .
H28 H 0.7407 0.9941 0.6577 0.076 Uiso 1 1 calc R . . .
C29 C 0.7567(3) 0.8376(7) 0.6771(4) 0.067(2) Uani 1 1 d . . . .
H29 H 0.7814 0.8309 0.6495 0.080 Uiso 1 1 calc R . . .
C30 C 0.7441(3) 0.7509(6) 0.7133(4) 0.066(2) Uani 1 1 d . . . .
H30 H 0.7603 0.6858 0.7097 0.080 Uiso 1 1 calc R . . .
C31 C 0.7078(3) 0.7601(6) 0.7549(3) 0.0576(19) Uani 1 1 d . . . .
H31 H 0.6994 0.7009 0.7788 0.069 Uiso 1 1 calc R . . .
P1 P 0.63554(6) 0.44058(13) 0.39956(8) 0.0417(4) Uani 1 1 d . . . .
F1 F 0.66660(18) 0.5369(4) 0.4319(2) 0.113(2) Uani 1 1 d . . . .
F2 F 0.58839(17) 0.5131(4) 0.3935(2) 0.0907(15) Uani 1 1 d . . . .
F3 F 0.62213(19) 0.4049(3) 0.46823(19) 0.0855(15) Uani 1 1 d . . . .
F4 F 0.64808(19) 0.4759(4) 0.3301(2) 0.0975(17) Uani 1 1 d . . . .
F5 F 0.68256(18) 0.3677(5) 0.4056(2) 0.141(3) Uani 1 1 d . . . .
F6 F 0.60364(14) 0.3460(3) 0.36596(19) 0.0667(11) Uani 1 1 d . . . .
O1D O 0.3627(7) 1.2107(15) 0.8127(8) 0.076(2) Uani 0.5 1 d D P A 2
C32D C 0.3539(8) 1.3026(17) 0.8355(10) 0.076(2) Uani 0.5 1 d D P A 2
C33D C 0.3125(8) 1.3268(19) 0.8761(10) 0.076(2) Uani 0.5 1 d . P A 2
H33A H 0.3260 1.3581 0.9165 0.115 Uiso 0.5 1 calc GR P A 2
H33B H 0.2953 1.2617 0.8844 0.115 Uiso 0.5 1 calc GR P A 2
H33C H 0.2896 1.3762 0.8534 0.115 Uiso 0.5 1 calc GR P A 2
C34D C 0.3833(6) 1.3958(14) 0.8152(7) 0.076(2) Uani 0.5 1 d . P A 2
H34A H 0.4134 1.3703 0.7996 0.115 Uiso 0.5 1 calc GR P A 2
H34B H 0.3915 1.4423 0.8516 0.115 Uiso 0.5 1 calc GR P A 2
H34C H 0.3640 1.4345 0.7813 0.115 Uiso 0.5 1 calc GR P A 2
O1 O 0.3531(7) 1.2343(17) 0.8261(8) 0.076(2) Uani 0.5 1 d . P B 1
C32 C 0.3240(8) 1.2907(14) 0.8502(9) 0.073(6) Uani 0.5 1 d . P B 1
C33 C 0.2942(6) 1.2454(15) 0.9014(10) 0.094(7) Uani 0.5 1 d . P B 1
H33D H 0.2976 1.2911 0.9388 0.141 Uiso 0.5 1 calc GR P B 1
H33E H 0.3062 1.1750 0.9133 0.141 Uiso 0.5 1 calc GR P B 1
H33F H 0.2598 1.2412 0.8845 0.141 Uiso 0.5 1 calc GR P B 1
C34 C 0.3157(5) 1.4089(12) 0.8319(9) 0.075(5) Uani 0.5 1 d . P B 1
H34D H 0.2830 1.4177 0.8096 0.113 Uiso 0.5 1 calc GR P B 1
H34E H 0.3400 1.4310 0.8042 0.113 Uiso 0.5 1 calc GR P B 1
H34F H 0.3188 1.4518 0.8706 0.113 Uiso 0.5 1 calc GR P B 1
O2 O 0.5083(9) 1.3641(6) 0.7611(10) 0.054(4) Uani 0.5 1 d . P C 1
C35 C 0.4874(5) 1.4519(12) 0.7671(6) 0.058(3) Uani 0.5 1 d D P C 1
C36 C 0.4407(5) 1.4578(12) 0.7970(6) 0.058(3) Uani 0.5 1 d D P C 1
H36A H 0.4159 1.4931 0.7680 0.087 Uiso 0.5 1 calc GR P C 1
H36B H 0.4461 1.4975 0.8368 0.087 Uiso 0.5 1 calc GR P C 1
H36C H 0.4297 1.3867 0.8059 0.087 Uiso 0.5 1 calc GR P C 1
C37 C 0.4901(13) 1.5575(11) 0.749(2) 0.060(10) Uani 0.5 1 d . P C 1

loop_
_atom_site_aniso_label
_atom_site_aniso_U_11
_atom_site_aniso_U_22
_atom_site_aniso_U_33
_atom_site_aniso_U_23
_atom_site_aniso_U_13
_atom_site_aniso_U_12
Au1 0.07170(17) 0.01652(11) 0.02223(11) -0.00083(10) 0.02059(9) -0.00487(12)
N1 0.065(3) 0.016(2) 0.018(2) 0.0012(19) 0.016(2) 0.003(2)
N2 0.075(4) 0.020(3) 0.024(2) 0.000(2) 0.026(2) 0.011(2)
N3 0.067(4) 0.040(3) 0.029(3) 0.000(3) 0.017(2) -0.021(3)
N4 0.089(4) 0.036(3) 0.034(3) -0.005(3) 0.033(3) -0.032(3)
C1 0.066(4) 0.015(3) 0.026(3) 0.000(2) 0.026(3) 0.003(3)
C2 0.068(4) 0.023(3) 0.019(3) 0.004(2) 0.020(3) 0.009(3)
C3 0.082(5) 0.023(3) 0.030(3) -0.004(3) 0.009(3) -0.002(3)
C4 0.092(6) 0.050(5) 0.028(3) 0.001(3) 0.001(3) 0.005(4)
C5 0.091(5) 0.046(5) 0.026(3) 0.010(3) 0.010(3) 0.017(4)
C6 0.083(5) 0.034(4) 0.024(3) 0.006(3) 0.025(3) 0.017(3)
C7 0.069(4) 0.027(3) 0.022(3) -0.001(3) 0.024(3) 0.009(3)
C8 0.065(4) 0.017(3) 0.019(3) 0.003(2) 0.011(3) -0.003(3)
C9 0.070(4) 0.012(3) 0.019(3) 0.005(2) 0.015(3) 0.005(3)
C10 0.066(4) 0.027(3) 0.022(3) -0.001(2) 0.009(3) 0.009(3)
C11 0.070(5) 0.038(4) 0.030(3) 0.010(3) 0.008(3) 0.016(3)
C12 0.090(5) 0.033(4) 0.028(3) 0.009(3) 0.024(3) 0.022(4)
C13 0.087(5) 0.020(3) 0.029(3) -0.002(3) 0.013(3) 0.003(3)
C14 0.072(4) 0.017(3) 0.026(3) 0.001(2) 0.014(3) 0.002(3)
C15 0.119(6) 0.011(3) 0.031(3) 0.002(3) 0.034(4) 0.002(3)
C16 0.143(7) 0.017(3) 0.035(3) 0.006(3) 0.043(4) 0.023(4)
C17 0.144(7) 0.029(4) 0.037(4) 0.005(3) 0.043(4) 0.032(4)
C18 0.082(5) 0.026(4) 0.035(3) -0.002(3) 0.035(3) -0.022(3)
C19 0.095(3) 0.128(4) 0.045(2) -0.015(3) 0.0189(17) -0.061(3)
C20 0.095(3) 0.128(4) 0.045(2) -0.015(3) 0.0189(17) -0.061(3)
C21 0.095(3) 0.128(4) 0.045(2) -0.015(3) 0.0189(17) -0.061(3)
C22 0.095(3) 0.128(4) 0.045(2) -0.015(3) 0.0189(17) -0.061(3)
C23 0.095(3) 0.128(4) 0.045(2) -0.015(3) 0.0189(17) -0.061(3)
C24 0.089(6) 0.082(6) 0.032(4) -0.004(4) 0.019(4) -0.061(5)
C25 0.058(4) 0.040(4) 0.034(3) 0.005(3) 0.008(3) -0.015(3)
C26 0.048(4) 0.047(4) 0.042(4) 0.003(3) 0.007(3) -0.004(3)
C27 0.048(4) 0.046(4) 0.059(4) 0.009(3) 0.021(3) -0.001(3)
C28 0.058(5) 0.064(5) 0.073(5) 0.003(4) 0.029(4) -0.009(4)
C29 0.053(5) 0.071(6) 0.080(6) -0.008(5) 0.026(4) -0.008(4)
C30 0.057(5) 0.057(5) 0.086(6) -0.014(5) 0.010(4) 0.004(4)
C31 0.065(5) 0.051(5) 0.057(4) 0.005(4) 0.004(4) -0.006(4)
P1 0.0315(9) 0.0332(9) 0.0612(11) -0.0130(8) 0.0088(7) 0.0036(7)
F1 0.093(3) 0.129(5) 0.127(4) -0.090(4) 0.056(3) -0.070(3)
F2 0.093(3) 0.077(3) 0.104(3) 0.003(3) 0.020(3) 0.061(3)
F3 0.159(5) 0.041(3) 0.058(3) 0.000(2) 0.021(3) 0.011(3)
F4 0.136(4) 0.084(4) 0.082(3) -0.030(3) 0.057(3) -0.054(3)
F5 0.088(4) 0.206(6) 0.117(4) -0.092(4) -0.043(3) 0.105(4)
F6 0.071(3) 0.048(2) 0.081(3) -0.023(2) 0.012(2) -0.024(2)
O1D 0.078(5) 0.087(7) 0.065(5) -0.033(4) 0.008(4) 0.020(4)
C32D 0.078(5) 0.087(7) 0.065(5) -0.033(4) 0.008(4) 0.020(4)
C33D 0.078(5) 0.087(7) 0.065(5) -0.033(4) 0.008(4) 0.020(4)
C34D 0.078(5) 0.087(7) 0.065(5) -0.033(4) 0.008(4) 0.020(4)
O1 0.078(5) 0.087(7) 0.065(5) -0.033(4) 0.008(4) 0.020(4)
C32 0.085(15) 0.052(12) 0.074(14) -0.007(10) -0.025(12) -0.012(11)
C33 0.050(10) 0.072(13) 0.15(2) 0.020(13) -0.012(11) -0.007(9)
C34 0.047(9) 0.051(10) 0.122(14) 0.005(10) -0.013(9) 0.004(8)
O2 0.074(15) 0.034(4) 0.052(14) 0.006(5) -0.005(7) -0.010(6)
C35 0.071(8) 0.056(7) 0.047(6) -0.018(5) 0.011(4) -0.003(6)
C36 0.071(8) 0.056(7) 0.047(6) -0.018(5) 0.011(4) -0.003(6)
C37 0.07(3) 0.043(7) 0.061(7) -0.025(12) -0.010(17) -0.013(9)

loop_
_atom_type_symbol
_atom_type_description
_atom_type_scat_dispersion_real
_atom_type_scat_dispersion_imag
_atom_type_scat_source
C C 0.0033 0.0016 'International Tables Vol C Tables 4.2.6.8 and 6.1.1.4'
H H 0.0000 0.0000 'International Tables Vol C Tables 4.2.6.8 and 6.1.1.4'
Au Au -2.0133 8.8022 'International Tables Vol C Tables 4.2.6.8 and 6.1.1.4'
F F 0.0171 0.0103 'International Tables Vol C Tables 4.2.6.8 and 6.1.1.4'
N N 0.0061 0.0033 'International Tables Vol C Tables 4.2.6.8 and 6.1.1.4'
O O 0.0106 0.0060 'International Tables Vol C Tables 4.2.6.8 and 6.1.1.4'
P P 0.1023 0.0942 'International Tables Vol C Tables 4.2.6.8 and 6.1.1.4'

loop_
_geom_angle_atom_site_label_1
_geom_angle_atom_site_label_2
_geom_angle_atom_site_label_3
_geom_angle
_geom_angle_site_symmetry_1
_geom_angle_site_symmetry_3
C1 Au1 Au1 75.26(15) . 2_656
C1 Au1 C18 178.0(2) . .
C18 Au1 Au1 106.62(16) . 2_656
C1 N1 C2 111.0(4) . .
C1 N1 C8 125.5(5) . .
C2 N1 C8 123.5(4) . .
C1 N2 C7 110.4(5) . .
C1 N2 C15 124.4(5) . .
C7 N2 C15 125.1(5) . .
C18 N3 C19 111.1(7) . .
C18 N3 C25 124.5(5) . .
C19 N3 C25 124.2(7) . .
C18 N4 C17 125.0(6) . 2_656
C18 N4 C24 109.8(6) . .
C24 N4 C17 125.2(6) . 2_656
N1 C1 Au1 126.8(4) . .
N1 C1 N2 106.5(5) . .
N2 C1 Au1 126.7(4) . .
N1 C2 C7 105.9(5) . .
C3 C2 N1 132.5(5) . .
C3 C2 C7 121.5(5) . .
C2 C3 H3 121.8 . .
C4 C3 C2 116.3(6) . .
C4 C3 H3 121.8 . .
C3 C4 H4 119.1 . .
C3 C4 C5 121.9(6) . .
C5 C4 H4 119.1 . .
C4 C5 H5 119.2 . .
C6 C5 C4 121.6(6) . .
C6 C5 H5 119.2 . .
C5 C6 H6 121.4 . .
C5 C6 C7 117.1(6) . .
C7 C6 H6 121.4 . .
N2 C7 C2 106.3(5) . .
C6 C7 N2 132.3(6) . .
C6 C7 C2 121.4(6) . .
N1 C8 H8A 109.0 . .
N1 C8 H8B 109.0 . .
N1 C8 C9 112.9(4) . .
H8A C8 H8B 107.8 . .
C9 C8 H8A 109.0 . .
C9 C8 H8B 109.0 . .
C10 C9 C8 120.9(5) . .
C10 C9 C14 119.2(5) . .
C14 C9 C8 119.9(6) . .
C9 C10 H10 119.9 . .
C11 C10 C9 120.2(6) . .
C11 C10 H10 119.9 . .
C10 C11 H11 119.7 . .
C10 C11 C12 120.7(7) . .
C12 C11 H11 119.7 . .
C11 C12 H12 120.2 . .
C13 C12 C11 119.5(6) . .
C13 C12 H12 120.2 . .
C12 C13 H13 119.5 . .
C12 C13 C14 121.0(6) . .
C14 C13 H13 119.5 . .
C9 C14 H14 120.3 . .
C13 C14 C9 119.3(6) . .
C13 C14 H14 120.3 . .
N2 C15 H15A 108.5 . .
N2 C15 H15B 108.5 . .
N2 C15 C16 115.3(6) . .
H15A C15 H15B 107.5 . .
C16 C15 H15A 108.5 . .
C16 C15 H15B 108.5 . .
C15 C16 H16A 108.1 . .
C15 C16 H16B 108.1 . .
C15 C16 C17 117.0(5) . .
H16A C16 H16B 107.3 . .
C17 C16 H16A 108.1 . .
C17 C16 H16B 108.1 . .
N4 C17 C16 114.0(5) 2_656 .
N4 C17 H17A 108.7 2_656 .
N4 C17 H17B 108.7 2_656 .
C16 C17 H17A 108.7 . .
C16 C17 H17B 108.7 . .
H17A C17 H17B 107.6 . .
N3 C18 Au1 127.0(4) . .
N3 C18 N4 106.5(6) . .
N4 C18 Au1 126.4(5) . .
N3 C19 C20 131.8(10) . .
C24 C19 N3 106.6(8) . .
C24 C19 C20 121.6(8) . .
C19 C20 H20 121.9 . .
C21 C20 C19 116.2(10) . .
C21 C20 H20 121.9 . .
C20 C21 H21 119.4 . .
C22 C21 C20 121.2(10) . .
C22 C21 H21 119.4 . .
C21 C22 H22 118.3 . .
C23 C22 C21 123.5(9) . .
C23 C22 H22 118.3 . .
C22 C23 H23 122.0 . .
C22 C23 C24 116.1(10) . .
C24 C23 H23 122.0 . .
N4 C24 C23 132.6(9) . .
C19 C24 N4 106.0(6) . .
C19 C24 C23 121.4(9) . .
N3 C25 H25A 108.9 . .
N3 C25 H25B 108.9 . .
N3 C25 C26 113.4(5) . .
H25A C25 H25B 107.7 . .
C26 C25 H25A 108.9 . .
C26 C25 H25B 108.9 . .
C27 C26 C25 122.3(6) . .
C31 C26 C25 118.6(6) . .
C31 C26 C27 119.0(6) . .
C26 C27 H27 119.7 . .
C28 C27 C26 120.6(7) . .
C28 C27 H27 119.7 . .
C27 C28 H28 120.4 . .
C27 C28 C29 119.3(7) . .
C29 C28 H28 120.4 . .
C28 C29 H29 119.9 . .
C30 C29 C28 120.1(7) . .
C30 C29 H29 119.9 . .
C29 C30 H30 119.7 . .
C31 C30 C29 120.5(7) . .
C31 C30 H30 119.7 . .
C26 C31 H31 119.8 . .
C30 C31 C26 120.4(7) . .
C30 C31 H31 119.8 . .
F1 P1 F4 91.0(3) . .
F1 P1 F6 178.6(3) . .
F2 P1 F1 89.2(3) . .
F2 P1 F3 88.4(3) . .
F2 P1 F4 91.0(3) . .
F2 P1 F6 89.7(3) . .
F3 P1 F1 89.7(3) . .
F3 P1 F4 179.0(3) . .
F3 P1 F6 91.2(2) . .
F4 P1 F6 88.1(2) . .
F5 P1 F1 91.0(3) . .
F5 P1 F2 179.8(4) . .
F5 P1 F3 91.6(3) . .
F5 P1 F4 89.0(3) . .
F5 P1 F6 90.1(3) . .
O1D C32D C33D 125(2) . .
O1D C32D C34D 118.0(19) . .
C34D C32D C33D 117.0(16) . .
C32D C33D H33A 109.5 . .
C32D C33D H33B 109.5 . .
C32D C33D H33C 109.5 . .
H33A C33D H33B 109.5 . .
H33A C33D H33C 109.5 . .
H33B C33D H33C 109.5 . .
C32D C34D H34A 109.5 . .
C32D C34D H34B 109.5 . .
C32D C34D H34C 109.5 . .
H34A C34D H34B 109.5 . .
H34A C34D H34C 109.5 . .
H34B C34D H34C 109.5 . .
O1 C32 C33 119.6(19) . .
O1 C32 C34 123(2) . .
C33 C32 C34 117.3(19) . .
C32 C33 H33D 109.5 . .
C32 C33 H33E 109.5 . .
C32 C33 H33F 109.5 . .
H33D C33 H33E 109.5 . .
H33D C33 H33F 109.5 . .
H33E C33 H33F 109.5 . .
C32 C34 H34D 109.5 . .
C32 C34 H34E 109.5 . .
C32 C34 H34F 109.5 . .
H34D C34 H34E 109.5 . .
H34D C34 H34F 109.5 . .
H34E C34 H34F 109.5 . .
O2 O2 C35 77(3) 2_656 .
O2 O2 C35 75(2) 2_656 2_656
C35 O2 C35 48.9(12) . 2_656
O2 C35 O2 28.3(11) . 2_656
O2 C35 C36 111.6(17) 2_656 .
O2 C35 C36 120.5(18) . .
O2 C35 C37 141(3) . .
O2 C35 C37 127(2) 2_656 2_656
O2 C35 C37 135(2) 2_656 .
O2 C35 C37 123(2) . 2_656
C35 C35 O2 65.9(15) 2_656 .
C35 C35 O2 65.2(15) 2_656 2_656
C35 C35 C36 162(2) 2_656 .
C35 C35 C37 76(2) 2_656 .
C35 C35 C37 62.2(18) 2_656 2_656
C36 C35 C37 115.9(18) . 2_656
C37 C35 C36 98(2) . .
C37 C35 C37 21(3) . 2_656
C35 C36 H36A 109.5 . .
C35 C36 H36B 109.5 . .
C35 C36 H36C 109.5 . .
H36A C36 H36B 109.5 . .
H36A C36 H36C 109.5 . .
H36B C36 H36C 109.5 . .
C35 C37 C35 41.8(10) . 2_656
C37 C37 C35 65(3) 2_656 2_656
C37 C37 C35 94(3) 2_656 .

loop_
_geom_bond_atom_site_label_1
_geom_bond_atom_site_label_2
_geom_bond_distance
_geom_bond_site_symmetry_2
Au1 Au1 3.1883(5) 2_656
Au1 C1 2.020(6) .
Au1 C18 2.024(7) .
N1 C1 1.347(7) .
N1 C2 1.396(7) .
N1 C8 1.468(6) .
N2 C1 1.360(7) .
N2 C7 1.395(7) .
N2 C15 1.469(7) .
N3 C18 1.336(8) .
N3 C19 1.388(9) .
N3 C25 1.461(8) .
N4 C17 1.454(9) 2_656
N4 C18 1.366(7) .
N4 C24 1.403(9) .
C2 C3 1.386(8) .
C2 C7 1.396(7) .
C3 H3 0.9300 .
C3 C4 1.386(8) .
C4 H4 0.9300 .
C4 C5 1.399(9) .
C5 H5 0.9300 .
C5 C6 1.365(9) .
C6 H6 0.9300 .
C6 C7 1.389(8) .
C8 H8A 0.9700 .
C8 H8B 0.9700 .
C8 C9 1.508(7) .
C9 C10 1.393(8) .
C9 C14 1.400(7) .
C10 H10 0.9300 .
C10 C11 1.377(8) .
C11 H11 0.9300 .
C11 C12 1.380(8) .
C12 H12 0.9300 .
C12 C13 1.374(9) .
C13 H13 0.9300 .
C13 C14 1.388(8) .
C14 H14 0.9300 .
C15 H15A 0.9700 .
C15 H15B 0.9700 .
C15 C16 1.516(9) .
C16 H16A 0.9700 .
C16 H16B 0.9700 .
C16 C17 1.532(8) .
C17 N4 1.454(9) 2_656
C17 H17A 0.9700 .
C17 H17B 0.9700 .
C19 C20 1.399(12) .
C19 C24 1.382(12) .
C20 H20 0.9300 .
C20 C21 1.394(10) .
C21 H21 0.9300 .
C21 C22 1.376(12) .
C22 H22 0.9300 .
C22 C23 1.360(12) .
C23 H23 0.9300 .
C23 C24 1.408(9) .
C25 H25A 0.9700 .
C25 H25B 0.9700 .
C25 C26 1.512(8) .
C26 C27 1.394(8) .
C26 C31 1.394(9) .
C27 H27 0.9300 .
C27 C28 1.393(8) .
C28 H28 0.9300 .
C28 C29 1.394(10) .
C29 H29 0.9300 .
C29 C30 1.380(10) .
C30 H30 0.9300 .
C30 C31 1.379(9) .
C31 H31 0.9300 .
P1 F1 1.575(4) .
P1 F2 1.558(4) .
P1 F3 1.571(4) .
P1 F4 1.578(5) .
P1 F5 1.557(4) .
P1 F6 1.579(4) .
O1D C32D 1.272(16) .
C32D C33D 1.50(2) .
C32D C34D 1.50(3) .
C33D H33A 0.9600 .
C33D H33B 0.9600 .
C33D H33C 0.9600 .
C34D H34A 0.9600 .
C34D H34B 0.9600 .
C34D H34C 0.9600 .
O1 C32 1.20(2) .
C32 C33 1.51(3) .
C32 C34 1.53(2) .
C33 H33D 0.9600 .
C33 H33E 0.9600 .
C33 H33F 0.9600 .
C34 H34D 0.9600 .
C34 H34E 0.9600 .
C34 H34F 0.9600 .
O2 O2 0.61(2) 2_656
O2 C35 1.24(2) .
O2 C35 1.252(19) 2_656
C35 O2 1.252(19) 2_656
C35 C35 1.03(2) 2_656
C35 C36 1.467(13) .
C35 C37 1.51(2) 2_656
C35 C37 1.37(3) .
C36 H36A 0.9600 .
C36 H36B 0.9600 .
C36 H36C 0.9600 .
C37 C35 1.51(2) 2_656
C37 C37 0.53(7) 2_656

loop_
_geom_torsion_atom_site_label_1
_geom_torsion_atom_site_label_2
_geom_torsion_atom_site_label_3
_geom_torsion_atom_site_label_4
_geom_torsion
_geom_torsion_site_symmetry_1
_geom_torsion_site_symmetry_4
N1 C2 C3 C4 -179.9(6) . .
N1 C2 C7 N2 -1.1(6) . .
N1 C2 C7 C6 178.3(5) . .
N1 C8 C9 C10 80.6(6) . .
N1 C8 C9 C14 -99.6(6) . .
N2 C15 C16 C17 58.7(8) . .
N3 C19 C20 C21 -178.7(7) . .
N3 C19 C24 N4 1.3(8) . .
N3 C19 C24 C23 179.7(6) . .
N3 C25 C26 C27 -29.9(8) . .
N3 C25 C26 C31 153.9(6) . .
C1 N1 C2 C3 -177.9(6) . .
C1 N1 C2 C7 0.6(6) . .
C1 N1 C8 C9 -97.3(6) . .
C1 N2 C7 C2 1.3(6) . .
C1 N2 C7 C6 -178.0(6) . .
C1 N2 C15 C16 -119.8(6) . .
C2 N1 C1 Au1 179.2(4) . .
C2 N1 C1 N2 0.1(6) . .
C2 N1 C8 C9 81.0(7) . .
C2 C3 C4 C5 0.6(10) . .
C3 C2 C7 N2 177.6(5) . .
C3 C2 C7 C6 -3.0(9) . .
C3 C4 C5 C6 -1.7(11) . .
C4 C5 C6 C7 0.4(10) . .
C5 C6 C7 N2 -179.0(6) . .
C5 C6 C7 C2 1.8(9) . .
C7 N2 C1 Au1 -179.9(4) . .
C7 N2 C1 N1 -0.9(6) . .
C7 N2 C15 C16 56.5(7) . .
C7 C2 C3 C4 1.7(9) . .
C8 N1 C1 Au1 -2.3(8) . .
C8 N1 C1 N2 178.6(5) . .
C8 N1 C2 C3 3.6(10) . .
C8 N1 C2 C7 -177.9(5) . .
C8 C9 C10 C11 -179.0(5) . .
C8 C9 C14 C13 178.4(5) . .
C9 C10 C11 C12 0.4(8) . .
C10 C9 C14 C13 -1.8(8) . .
C10 C11 C12 C13 -1.3(8) . .
C11 C12 C13 C14 0.6(9) . .
C12 C13 C14 C9 1.0(8) . .
C14 C9 C10 C11 1.2(8) . .
C15 N2 C1 Au1 -3.2(8) . .
C15 N2 C1 N1 175.9(5) . .
C15 N2 C7 C2 -175.5(5) . .
C15 N2 C7 C6 5.2(10) . .
C15 C16 C17 N4 -73.7(9) . 2_656
C17 N4 C18 Au1 3.9(8) 2_656 .
C17 N4 C18 N3 -177.7(5) 2_656 .
C17 N4 C24 C19 177.3(6) 2_656 .
C17 N4 C24 C23 -0.9(11) 2_656 .
C18 N3 C19 C20 178.7(8) . .
C18 N3 C19 C24 -0.6(8) . .
C18 N3 C25 C26 93.1(7) . .
C18 N4 C24 C19 -1.6(7) . .
C18 N4 C24 C23 -179.8(7) . .
C19 N3 C18 Au1 178.1(4) . .
C19 N3 C18 N4 -0.3(7) . .
C19 N3 C25 C26 -82.2(7) . .
C19 C20 C21 C22 -1.0(11) . .
C20 C19 C24 N4 -178.1(6) . .
C20 C19 C24 C23 0.4(12) . .
C20 C21 C22 C23 0.6(13) . .
C21 C22 C23 C24 0.2(12) . .
C22 C23 C24 N4 177.3(7) . .
C22 C23 C24 C19 -0.7(11) . .
C24 N4 C18 Au1 -177.3(4) . .
C24 N4 C18 N3 1.2(6) . .
C24 C19 C20 C21 0.5(11) . .
C25 N3 C18 Au1 2.2(8) . .
C25 N3 C18 N4 -176.2(5) . .
C25 N3 C19 C20 -5.5(12) . .
C25 N3 C19 C24 175.2(5) . .
C25 C26 C27 C28 -179.2(6) . .
C25 C26 C31 C30 178.6(6) . .
C26 C27 C28 C29 2.0(11) . .
C27 C26 C31 C30 2.2(10) . .
C27 C28 C29 C30 -0.2(11) . .
C28 C29 C30 C31 -0.5(12) . .
C29 C30 C31 C26 -0.5(11) . .
C31 C26 C27 C28 -3.0(10) . .
O2 O2 C35 C35 -82(5) 2_656 2_656
O2 O2 C35 C36 79(6) 2_656 .
O2 O2 C35 C37 -93(6) 2_656 .
O2 O2 C35 C37 -107(5) 2_656 2_656
O2 C35 C37 C35 11(3) . 2_656
O2 C35 C37 C35 -31(2) 2_656 2_656
O2 C35 C37 C37 -76(11) 2_656 2_656
O2 C35 C37 C37 -34(13) . 2_656
C35 O2 C35 O2 82(5) 2_656 2_656
C35 O2 C35 C36 161(3) 2_656 .
C35 O2 C35 C37 -11(3) 2_656 .
C35 O2 C35 C37 -25(2) 2_656 2_656
C35 C35 C37 C37 -45(10) 2_656 2_656
C36 C35 C37 C35 -163(2) . 2_656
C36 C35 C37 C37 152(10) . 2_656
C37 C35 C37 C35 45(10) 2_656 2_656
